data_4067203
loop_
_publ_author_name
'Dureen, Meghan A.'
'Brown, Christopher C.'
'Stephan, Douglas W.'

_publ_section_title
;
 Deprotonation and Addition Reactions of Frustrated Lewis Pairs with
 Alkynes
;
_journal_issue 23
_journal_name_full Organometallics
_journal_page_first 6594
_journal_paper_doi 10.1021/om1009044
_journal_volume 29
_journal_year 2010
_chemical_formula_sum 'C48.5 H26 B Cl F15 Fe P'
_chemical_formula_weight 1026.76
_chemical_name_systematic
; 
 ? 
;
_space_group_IT_number 14
_symmetry_cell_setting monoclinic
_symmetry_space_group_name_Hall '-P 2yn'
_symmetry_space_group_name_H-M 'P 1 21/n 1'
_atom_sites_solution_hydrogens geom
_atom_sites_solution_primary direct
_atom_sites_solution_secondary difmap
_audit_creation_method SHELXL-97
_cell_angle_alpha 90.00
_cell_angle_beta 91.597(2)
_cell_angle_gamma 90.00
_cell_formula_units_Z 4
_cell_length_a 10.9787(4)
_cell_length_b 21.7431(7)
_cell_length_c 17.9889(6)
_cell_measurement_temperature 150(2)
_cell_volume 4292.5(3)
_computing_structure_refinement 'SHELXL-97 (Sheldrick, 1997)'
_computing_structure_solution 'SHELXS-97 (Sheldrick, 1990)'
_diffrn_ambient_temperature 150(2)
_diffrn_measured_fraction_theta_full 0.997
_diffrn_measured_fraction_theta_max 0.997
_diffrn_radiation_monochromator graphite
_diffrn_radiation_source 'fine-focus sealed tube'
_diffrn_radiation_type MoK\a
_diffrn_radiation_wavelength 0.71073
_diffrn_reflns_av_R_equivalents 0.0445
_diffrn_reflns_av_sigmaI/netI 0.0404
_diffrn_reflns_limit_h_max 16
_diffrn_reflns_limit_h_min -14
_diffrn_reflns_limit_k_max 32
_diffrn_reflns_limit_k_min -32
_diffrn_reflns_limit_l_max 27
_diffrn_reflns_limit_l_min -27
_diffrn_reflns_number 71683
_diffrn_reflns_theta_full 32.48
_diffrn_reflns_theta_max 32.48
_diffrn_reflns_theta_min 1.87
_exptl_absorpt_coefficient_mu 0.553
_exptl_absorpt_correction_T_max 0.8881
_exptl_absorpt_correction_T_min 0.8430
_exptl_absorpt_correction_type empirical
_exptl_crystal_density_diffrn 1.587
_exptl_crystal_density_method 'not measured'
_exptl_crystal_F_000 2056
_exptl_crystal_size_max 0.32
_exptl_crystal_size_mid 0.26
_exptl_crystal_size_min 0.22
_refine_diff_density_max 2.426
_refine_diff_density_min -1.840
_refine_diff_density_rms 0.122
_refine_ls_extinction_method none
_refine_ls_goodness_of_fit_ref 1.047
_refine_ls_hydrogen_treatment constr
_refine_ls_matrix_type full
_refine_ls_number_parameters 628
_refine_ls_number_reflns 15485
_refine_ls_number_restraints 0
_refine_ls_restrained_S_all 1.047
_refine_ls_R_factor_all 0.0903
_refine_ls_R_factor_gt 0.0620
_refine_ls_shift/su_max 0.001
_refine_ls_shift/su_mean 0.000
_refine_ls_structure_factor_coef Fsqd
_refine_ls_weighting_details 'calc w=1/[\s^2^(Fo^2^)+(0.1258P)^2^+3.0294P] where P=(Fo^2^+2Fc^2^)/3'
_refine_ls_weighting_scheme calc
_refine_ls_wR_factor_gt 0.1857
_refine_ls_wR_factor_ref 0.2109
_reflns_number_gt 10966
_reflns_number_total 15485
_reflns_threshold_expression >2sigma(I)
_cod_data_source_file om1009044_si_002.cif
_cod_data_source_block Ph3P(CpFe(C5H4))C=C(H)B(C6F5)3
_cod_original_sg_symbol_H-M P2(1)/n
_cod_original_formula_sum 'C48.50 H26 B Cl F15 Fe P'
_cod_database_code 4067203

loop_
_symmetry_equiv_pos_as_xyz
'x, y, z'
'-x+1/2, y+1/2, -z+1/2'
'-x, -y, -z'
'x-1/2, -y-1/2, z-1/2'

loop_
_atom_site_label
_atom_site_type_symbol
_atom_site_fract_x
_atom_site_fract_y
_atom_site_fract_z
_atom_site_U_iso_or_equiv
_atom_site_adp_type
_atom_site_occupancy
_atom_site_symmetry_multiplicity
_atom_site_calc_flag
_atom_site_refinement_flags
Fe1 Fe 0.82548(3) 0.242160(16) 0.946397(18) 0.01992(9) Uani 1 1 d .
P1 P 0.55230(5) 0.13292(2) 0.86984(3) 0.01771(12) Uani 1 1 d .
C2 C 0.55530(19) 0.21534(9) 0.86195(12) 0.0166(4) Uani 1 1 d .
C1 C 0.4703(2) 0.23918(10) 0.81442(12) 0.0170(4) Uani 1 1 d .
H1A H 0.4255 0.2091 0.7868 0.020 Uiso 1 1 calc R
C3 C 0.6481(2) 0.25278(10) 0.90330(12) 0.0170(4) Uani 1 1 d .
C7 C 0.6556(2) 0.26430(11) 0.98202(13) 0.0211(4) Uani 1 1 d .
H7A H 0.6096 0.2418 1.0208 0.025 Uiso 1 1 calc R
C6 C 0.7388(2) 0.31364(12) 0.99514(14) 0.0246(4) Uani 1 1 d .
H6A H 0.7607 0.3320 1.0447 0.030 Uiso 1 1 calc R
C4 C 0.7312(2) 0.29452(10) 0.86927(12) 0.0190(4) Uani 1 1 d .
H4A H 0.7480 0.2966 0.8150 0.023 Uiso 1 1 calc R
C5 C 0.7862(2) 0.33199(11) 0.92547(13) 0.0233(4) Uani 1 1 d .
H5A H 0.8467 0.3655 0.9176 0.028 Uiso 1 1 calc R
C9 C 0.8953(2) 0.15441(13) 0.93901(16) 0.0300(5) Uani 1 1 d .
H9A H 0.8522 0.1176 0.9177 0.036 Uiso 1 1 calc R
C8 C 0.9684(2) 0.19723(13) 0.89910(16) 0.0314(5) Uani 1 1 d .
H8A H 0.9853 0.1956 0.8448 0.038 Uiso 1 1 calc R
C12 C 1.0117(2) 0.24242(14) 0.94979(19) 0.0353(6) Uani 1 1 d .
H12A H 1.0649 0.2781 0.9375 0.042 Uiso 1 1 calc R
C11 C 0.9656(3) 0.22879(15) 1.02107(17) 0.0365(6) Uani 1 1 d .
H11A H 0.9815 0.2528 1.0678 0.044 Uiso 1 1 calc R
C10 C 0.8942(3) 0.17415(14) 1.01407(16) 0.0338(6) Uani 1 1 d .
H10A H 0.8501 0.1535 1.0551 0.041 Uiso 1 1 calc R
C25 C 0.6677(2) 0.09839(10) 0.81500(13) 0.0194(4) Uani 1 1 d .
C26 C 0.7471(2) 0.13557(10) 0.77624(13) 0.0206(4) Uani 1 1 d .
H26A H 0.7436 0.1790 0.7813 0.025 Uiso 1 1 calc R
C19 C 0.5687(2) 0.10800(10) 0.96502(13) 0.0222(4) Uani 1 1 d .
C13 C 0.4086(2) 0.10519(10) 0.83150(14) 0.0228(4) Uani 1 1 d .
C29 C 0.7553(2) 0.00795(11) 0.76024(15) 0.0289(5) Uani 1 1 d .
H29A H 0.7578 -0.0354 0.7542 0.035 Uiso 1 1 calc R
C28 C 0.8356(2) 0.04505(12) 0.72212(15) 0.0287(5) Uani 1 1 d .
H28A H 0.8934 0.0269 0.6905 0.034 Uiso 1 1 calc R
C20 C 0.4927(2) 0.13341(12) 1.01805(14) 0.0271(5) Uani 1 1 d .
H20A H 0.4354 0.1643 1.0039 0.033 Uiso 1 1 calc R
C24 C 0.6533(3) 0.06308(12) 0.98677(15) 0.0289(5) Uani 1 1 d .
H24A H 0.7040 0.0450 0.9509 0.035 Uiso 1 1 calc R
C15 C 0.1905(3) 0.09319(13) 0.8386(2) 0.0415(7) Uani 1 1 d .
H15A H 0.1180 0.0965 0.8659 0.050 Uiso 1 1 calc R
C18 C 0.4012(3) 0.08388(15) 0.75801(18) 0.0365(6) Uani 1 1 d .
H18A H 0.4730 0.0809 0.7300 0.044 Uiso 1 1 calc R
C21 C 0.5012(3) 0.11342(14) 1.09160(15) 0.0340(6) Uani 1 1 d .
H21A H 0.4480 0.1299 1.1273 0.041 Uiso 1 1 calc R
C27 C 0.8316(2) 0.10873(11) 0.73005(14) 0.0249(5) Uani 1 1 d .
H27A H 0.8867 0.1339 0.7039 0.030 Uiso 1 1 calc R
C23 C 0.6636(3) 0.04473(14) 1.06065(17) 0.0373(6) Uani 1 1 d .
H23A H 0.7230 0.0151 1.0756 0.045 Uiso 1 1 calc R
C14 C 0.3017(2) 0.11009(12) 0.87157(19) 0.0322(6) Uani 1 1 d .
H14A H 0.3050 0.1249 0.9213 0.039 Uiso 1 1 calc R
C30 C 0.6715(2) 0.03405(11) 0.80709(15) 0.0258(5) Uani 1 1 d .
H30A H 0.6171 0.0087 0.8336 0.031 Uiso 1 1 calc R
C16 C 0.1851(3) 0.07174(15) 0.7665(3) 0.0485(9) Uani 1 1 d .
H16A H 0.1089 0.0600 0.7444 0.058 Uiso 1 1 calc R
C22 C 0.5862(3) 0.07000(15) 1.11277(17) 0.0395(7) Uani 1 1 d .
H22A H 0.5923 0.0571 1.1632 0.047 Uiso 1 1 calc R
C17 C 0.2901(3) 0.06719(18) 0.7260(2) 0.0498(8) Uani 1 1 d .
H17A H 0.2858 0.0526 0.6762 0.060 Uiso 1 1 calc R
B1 B 0.4300(2) 0.31021(11) 0.79547(13) 0.0165(4) Uani 1 1 d .
C31 C 0.4457(2) 0.34763(10) 0.87469(11) 0.0173(4) Uani 1 1 d .
C43 C 0.50253(19) 0.34078(10) 0.72545(11) 0.0172(4) Uani 1 1 d .
C42 C 0.2452(2) 0.26155(11) 0.71643(13) 0.0224(4) Uani 1 1 d .
C32 C 0.3854(2) 0.32677(11) 0.93683(12) 0.0206(4) Uani 1 1 d .
C48 C 0.5928(2) 0.31306(10) 0.68488(12) 0.0182(4) Uani 1 1 d .
C44 C 0.4718(2) 0.39953(11) 0.70037(12) 0.0210(4) Uani 1 1 d .
C34 C 0.4816(2) 0.39834(12) 1.01951(13) 0.0261(5) Uani 1 1 d .
C45 C 0.5268(2) 0.42909(11) 0.64220(14) 0.0245(4) Uani 1 1 d .
C35 C 0.5435(2) 0.42124(11) 0.96050(13) 0.0240(4) Uani 1 1 d .
C36 C 0.5248(2) 0.39587(10) 0.89022(12) 0.0193(4) Uani 1 1 d .
C47 C 0.6518(2) 0.34110(11) 0.62626(12) 0.0215(4) Uani 1 1 d .
C46 C 0.6184(2) 0.39968(12) 0.60507(13) 0.0254(5) Uani 1 1 d .
C37 C 0.2839(2) 0.30569(11) 0.76814(12) 0.0203(4) Uani 1 1 d .
C41 C 0.1237(3) 0.24872(13) 0.69794(14) 0.0291(5) Uani 1 1 d .
C33 C 0.4014(2) 0.35019(12) 1.00756(13) 0.0252(5) Uani 1 1 d .
C38 C 0.1885(2) 0.34114(12) 0.79456(13) 0.0247(4) Uani 1 1 d .
C39 C 0.0661(2) 0.33087(14) 0.77543(15) 0.0315(6) Uani 1 1 d .
C40 C 0.0340(2) 0.28337(15) 0.72849(15) 0.0320(6) Uani 1 1 d .
F15 F 0.62881(14) 0.25487(6) 0.69925(8) 0.0248(3) Uani 1 1 d .
F5 F 0.59484(14) 0.41980(7) 0.83678(8) 0.0255(3) Uani 1 1 d .
F11 F 0.38443(15) 0.43129(7) 0.73523(9) 0.0298(3) Uani 1 1 d .
F10 F 0.32786(14) 0.22718(8) 0.68082(8) 0.0281(3) Uani 1 1 d .
F6 F 0.20930(15) 0.38798(8) 0.84157(10) 0.0334(4) Uani 1 1 d .
F1 F 0.30655(14) 0.27910(7) 0.92963(8) 0.0276(3) Uani 1 1 d .
F2 F 0.34152(17) 0.32599(9) 1.06474(9) 0.0376(4) Uani 1 1 d .
F14 F 0.73640(14) 0.31101(8) 0.58878(9) 0.0310(3) Uani 1 1 d .
F12 F 0.49274(18) 0.48601(8) 0.62141(10) 0.0386(4) Uani 1 1 d .
F13 F 0.67243(17) 0.42724(9) 0.54780(10) 0.0385(4) Uani 1 1 d .
F9 F 0.09478(17) 0.20275(9) 0.65061(10) 0.0393(4) Uani 1 1 d .
F4 F 0.62531(17) 0.46650(7) 0.97159(9) 0.0347(4) Uani 1 1 d .
F3 F 0.50281(18) 0.42069(9) 1.08824(9) 0.0377(4) Uani 1 1 d .
F7 F -0.02061(16) 0.36795(10) 0.80158(12) 0.0461(5) Uani 1 1 d .
F8 F -0.08364(15) 0.27254(11) 0.71080(11) 0.0469(5) Uani 1 1 d .
Cl1 Cl 1.0488(5) 0.5089(2) 1.1041(3) 0.241(2) Uani 1 1 d .
Cl2 Cl 1.0450(4) 0.38416(17) 1.0639(2) 0.1079(11) Uani 0.50 1 d P
C52 C 1.1141(11) 0.4408(6) 1.0624(8) 0.092(4) Uani 0.50 1 d P
H52A H 1.1301 0.4504 1.0098 0.111 Uiso 0.50 1 calc PR
H52B H 1.1940 0.4330 1.0875 0.111 Uiso 0.50 1 calc PR
C51 C 1.0000 0.5000 1.0000 0.190(18) Uani 0.50 2 d SP

loop_
_atom_site_aniso_label
_atom_site_aniso_U_11
_atom_site_aniso_U_22
_atom_site_aniso_U_33
_atom_site_aniso_U_23
_atom_site_aniso_U_13
_atom_site_aniso_U_12
Fe1 0.01558(15) 0.02349(17) 0.02056(15) 0.00292(11) -0.00149(11) 0.00259(11)
P1 0.0167(2) 0.0144(2) 0.0222(2) 0.00232(18) 0.00455(19) 0.00177(18)
C2 0.0155(9) 0.0146(8) 0.0197(9) 0.0011(7) 0.0026(7) 0.0007(7)
C1 0.0171(9) 0.0168(9) 0.0172(8) 0.0013(7) 0.0010(7) -0.0001(7)
C3 0.0148(9) 0.0173(9) 0.0187(9) 0.0009(7) -0.0001(7) 0.0024(7)
C7 0.0190(10) 0.0248(10) 0.0196(9) -0.0010(8) 0.0013(8) 0.0009(8)
C6 0.0234(11) 0.0258(11) 0.0245(10) -0.0047(8) -0.0017(8) 0.0010(9)
C4 0.0173(9) 0.0189(9) 0.0207(9) 0.0031(7) -0.0007(7) -0.0002(7)
C5 0.0195(10) 0.0222(10) 0.0279(11) -0.0011(8) -0.0022(8) -0.0013(8)
C9 0.0236(11) 0.0292(12) 0.0370(13) 0.0059(10) -0.0024(10) 0.0087(10)
C8 0.0208(11) 0.0353(13) 0.0383(13) 0.0043(11) 0.0034(10) 0.0087(10)
C12 0.0178(11) 0.0383(14) 0.0494(17) 0.0035(12) -0.0056(11) 0.0042(10)
C11 0.0268(13) 0.0445(16) 0.0374(14) 0.0039(12) -0.0148(11) 0.0081(12)
C10 0.0300(13) 0.0392(14) 0.0320(13) 0.0112(11) -0.0057(10) 0.0091(11)
C25 0.0181(9) 0.0164(9) 0.0238(10) 0.0010(7) 0.0044(7) 0.0021(7)
C26 0.0233(10) 0.0169(9) 0.0219(9) 0.0011(7) 0.0052(8) 0.0013(8)
C19 0.0239(11) 0.0183(9) 0.0247(10) 0.0049(8) 0.0057(8) 0.0009(8)
C13 0.0178(10) 0.0152(9) 0.0354(12) 0.0019(8) 0.0027(8) -0.0010(7)
C29 0.0314(13) 0.0173(10) 0.0385(13) -0.0028(9) 0.0101(10) 0.0040(9)
C28 0.0301(12) 0.0241(11) 0.0326(12) -0.0042(9) 0.0116(10) 0.0047(9)
C20 0.0295(12) 0.0257(11) 0.0266(11) 0.0023(9) 0.0079(9) -0.0003(9)
C24 0.0322(13) 0.0222(11) 0.0325(12) 0.0092(9) 0.0037(10) 0.0039(9)
C15 0.0207(12) 0.0260(13) 0.078(2) 0.0047(14) 0.0048(13) -0.0013(10)
C18 0.0270(13) 0.0394(15) 0.0429(15) -0.0091(12) -0.0008(11) -0.0054(11)
C21 0.0390(15) 0.0369(14) 0.0265(12) 0.0013(10) 0.0091(11) -0.0087(12)
C27 0.0262(11) 0.0223(10) 0.0265(11) -0.0007(8) 0.0095(9) 0.0003(9)
C23 0.0451(16) 0.0291(13) 0.0374(14) 0.0151(11) -0.0028(12) 0.0019(12)
C14 0.0206(11) 0.0244(11) 0.0519(16) 0.0016(11) 0.0072(11) 0.0003(9)
C30 0.0249(11) 0.0176(9) 0.0355(12) 0.0003(9) 0.0098(9) 0.0013(8)
C16 0.0285(14) 0.0289(14) 0.087(3) -0.0006(15) -0.0152(16) -0.0054(11)
C22 0.0513(18) 0.0386(15) 0.0285(13) 0.0123(11) 0.0011(12) -0.0127(13)
C17 0.0400(18) 0.050(2) 0.059(2) -0.0120(16) -0.0125(15) -0.0083(15)
B1 0.0157(10) 0.0159(9) 0.0178(9) 0.0025(7) 0.0006(7) 0.0012(8)
C31 0.0182(9) 0.0161(8) 0.0178(8) 0.0020(7) 0.0023(7) 0.0028(7)
C43 0.0172(9) 0.0171(9) 0.0173(8) 0.0018(7) -0.0002(7) -0.0005(7)
C42 0.0198(10) 0.0279(11) 0.0194(9) 0.0040(8) -0.0012(8) -0.0020(8)
C32 0.0190(10) 0.0219(10) 0.0212(9) 0.0011(8) 0.0038(7) 0.0026(8)
C48 0.0175(9) 0.0191(9) 0.0178(8) 0.0003(7) -0.0012(7) 0.0005(7)
C44 0.0228(10) 0.0203(9) 0.0200(9) 0.0019(7) 0.0025(8) 0.0013(8)
C34 0.0326(13) 0.0262(11) 0.0195(10) -0.0048(8) 0.0019(9) 0.0066(9)
C45 0.0295(12) 0.0184(9) 0.0255(10) 0.0061(8) 0.0003(9) -0.0013(8)
C35 0.0301(12) 0.0171(9) 0.0249(10) -0.0035(8) -0.0007(9) 0.0006(8)
C36 0.0235(10) 0.0152(9) 0.0194(9) 0.0019(7) 0.0023(8) 0.0014(7)
C47 0.0180(9) 0.0291(11) 0.0175(9) -0.0004(8) 0.0027(7) -0.0025(8)
C46 0.0256(11) 0.0306(11) 0.0202(10) 0.0056(8) 0.0020(8) -0.0072(9)
C37 0.0176(9) 0.0241(10) 0.0193(9) 0.0057(8) 0.0006(7) 0.0006(8)
C41 0.0252(12) 0.0394(14) 0.0224(10) 0.0061(9) -0.0047(9) -0.0090(10)
C33 0.0263(11) 0.0290(11) 0.0207(10) 0.0019(8) 0.0071(8) 0.0054(9)
C38 0.0208(10) 0.0290(11) 0.0243(10) 0.0045(9) 0.0011(8) 0.0048(9)
C39 0.0196(11) 0.0458(15) 0.0293(12) 0.0121(11) 0.0047(9) 0.0085(10)
C40 0.0164(10) 0.0494(16) 0.0301(12) 0.0125(11) -0.0027(9) -0.0040(10)
F15 0.0284(8) 0.0223(6) 0.0240(7) 0.0027(5) 0.0052(6) 0.0083(5)
F5 0.0325(8) 0.0211(6) 0.0230(6) 0.0025(5) 0.0043(6) -0.0088(6)
F11 0.0351(8) 0.0221(7) 0.0328(8) 0.0062(6) 0.0094(6) 0.0105(6)
F10 0.0270(7) 0.0337(8) 0.0235(7) -0.0066(6) -0.0012(6) 0.0013(6)
F6 0.0278(8) 0.0348(8) 0.0375(8) -0.0058(7) 0.0010(6) 0.0110(7)
F1 0.0245(7) 0.0319(7) 0.0268(7) 0.0044(6) 0.0058(6) -0.0078(6)
F2 0.0380(9) 0.0529(11) 0.0224(7) 0.0031(7) 0.0116(6) -0.0033(8)
F14 0.0246(7) 0.0414(9) 0.0274(7) 0.0001(6) 0.0101(6) 0.0028(6)
F12 0.0527(11) 0.0253(8) 0.0382(9) 0.0155(7) 0.0101(8) 0.0059(7)
F13 0.0441(10) 0.0402(9) 0.0319(8) 0.0121(7) 0.0134(7) -0.0075(8)
F9 0.0356(9) 0.0512(11) 0.0306(8) -0.0023(7) -0.0079(7) -0.0166(8)
F4 0.0465(10) 0.0237(7) 0.0338(8) -0.0068(6) -0.0025(7) -0.0099(7)
F3 0.0504(11) 0.0427(9) 0.0201(7) -0.0100(6) 0.0015(7) 0.0031(8)
F7 0.0226(8) 0.0650(13) 0.0510(11) 0.0047(9) 0.0070(7) 0.0182(8)
F8 0.0171(7) 0.0774(14) 0.0458(10) 0.0117(10) -0.0058(7) -0.0093(8)
Cl1 0.335(6) 0.169(3) 0.219(4) 0.032(3) -0.016(4) -0.015(4)
Cl2 0.115(3) 0.0756(19) 0.133(3) -0.0107(19) 0.001(2) 0.0032(19)
C52 0.075(7) 0.110(10) 0.092(8) 0.004(7) 0.000(6) 0.046(7)
C51 0.066(11) 0.28(3) 0.23(3) -0.21(3) -0.015(14) 0.012(16)

loop_
_atom_type_symbol
_atom_type_description
_atom_type_scat_dispersion_real
_atom_type_scat_dispersion_imag
_atom_type_scat_source
C C 0.0033 0.0016 'International Tables Vol C Tables 4.2.6.8 and 6.1.1.4'
H H 0.0000 0.0000 'International Tables Vol C Tables 4.2.6.8 and 6.1.1.4'
B B 0.0013 0.0007 'International Tables Vol C Tables 4.2.6.8 and 6.1.1.4'
F F 0.0171 0.0103 'International Tables Vol C Tables 4.2.6.8 and 6.1.1.4'
P P 0.1023 0.0942 'International Tables Vol C Tables 4.2.6.8 and 6.1.1.4'
Fe Fe 0.3463 0.8444 'International Tables Vol C Tables 4.2.6.8 and 6.1.1.4'
Cl Cl 0.1484 0.1585 'International Tables Vol C Tables 4.2.6.8 and 6.1.1.4'

loop_
_geom_angle_atom_site_label_1
_geom_angle_atom_site_label_2
_geom_angle_atom_site_label_3
_geom_angle
_geom_angle_site_symmetry_3
C5 Fe1 C6 41.08(10) .
C5 Fe1 C11 114.34(12) .
C6 Fe1 C11 100.29(12) .
C5 Fe1 C12 102.11(11) .
C6 Fe1 C12 117.68(12) .
C11 Fe1 C12 40.83(13) .
C5 Fe1 C7 68.99(10) .
C6 Fe1 C7 40.88(10) .
C11 Fe1 C7 120.38(11) .
C12 Fe1 C7 155.47(12) .
C5 Fe1 C10 151.31(11) .
C6 Fe1 C10 117.71(11) .
C11 Fe1 C10 40.93(13) .
C12 Fe1 C10 68.41(12) .
C7 Fe1 C10 107.94(11) .
C5 Fe1 C4 40.67(9) .
C6 Fe1 C4 68.55(9) .
C11 Fe1 C4 152.05(12) .
C12 Fe1 C4 120.27(11) .
C7 Fe1 C4 68.54(9) .
C10 Fe1 C4 166.84(11) .
C5 Fe1 C8 122.76(11) .
C6 Fe1 C8 156.12(11) .
C11 Fe1 C8 68.47(13) .
C12 Fe1 C8 40.37(13) .
C7 Fe1 C8 162.85(11) .
C10 Fe1 C8 68.23(12) .
C4 Fe1 C8 111.15(10) .
C5 Fe1 C9 162.63(11) .
C6 Fe1 C9 156.09(11) .
C11 Fe1 C9 68.58(12) .
C12 Fe1 C9 68.36(12) .
C7 Fe1 C9 125.55(10) .
C10 Fe1 C9 40.36(12) .
C4 Fe1 C9 130.63(10) .
C8 Fe1 C9 40.82(11) .
C5 Fe1 C3 68.54(9) .
C6 Fe1 C3 68.48(9) .
C11 Fe1 C3 160.18(11) .
C12 Fe1 C3 158.81(11) .
C7 Fe1 C3 40.69(9) .
C10 Fe1 C3 128.71(11) .
C4 Fe1 C3 40.55(8) .
C8 Fe1 C3 127.90(10) .
C9 Fe1 C3 115.01(10) .
C25 P1 C2 111.06(10) .
C25 P1 C19 110.12(11) .
C2 P1 C19 111.93(11) .
C25 P1 C13 105.85(11) .
C2 P1 C13 108.66(10) .
C19 P1 C13 109.01(11) .
C1 C2 C3 123.91(19) .
C1 C2 P1 114.74(16) .
C3 C2 P1 121.32(15) .
C2 C1 B1 132.1(2) .
C4 C3 C7 106.87(19) .
C4 C3 C2 124.55(19) .
C7 C3 C2 127.40(19) .
C4 C3 Fe1 68.38(12) .
C7 C3 Fe1 68.07(13) .
C2 C3 Fe1 138.05(15) .
C6 C7 C3 108.2(2) .
C6 C7 Fe1 69.08(14) .
C3 C7 Fe1 71.24(13) .
C7 C6 C5 108.2(2) .
C7 C6 Fe1 70.04(14) .
C5 C6 Fe1 69.44(14) .
C5 C4 C3 108.77(19) .
C5 C4 Fe1 68.93(13) .
C3 C4 Fe1 71.07(12) .
C4 C5 C6 107.9(2) .
C4 C5 Fe1 70.40(13) .
C6 C5 Fe1 69.47(14) .
C10 C9 C8 107.4(3) .
C10 C9 Fe1 69.24(16) .
C8 C9 Fe1 69.26(15) .
C12 C8 C9 108.1(3) .
C12 C8 Fe1 69.46(16) .
C9 C8 Fe1 69.92(15) .
C8 C12 C11 108.4(3) .
C8 C12 Fe1 70.17(15) .
C11 C12 Fe1 69.26(16) .
C12 C11 C10 107.6(3) .
C12 C11 Fe1 69.91(16) .
C10 C11 Fe1 69.97(15) .
C9 C10 C11 108.5(3) .
C9 C10 Fe1 70.40(15) .
C11 C10 Fe1 69.11(15) .
C26 C25 C30 120.5(2) .
C26 C25 P1 119.68(16) .
C30 C25 P1 119.70(17) .
C25 C26 C27 119.6(2) .
C24 C19 C20 119.3(2) .
C24 C19 P1 121.69(19) .
C20 C19 P1 118.95(18) .
C14 C13 C18 119.0(2) .
C14 C13 P1 120.9(2) .
C18 C13 P1 119.80(19) .
C30 C29 C28 120.2(2) .
C29 C28 C27 120.3(2) .
C21 C20 C19 120.0(3) .
C23 C24 C19 120.3(3) .
C16 C15 C14 120.3(3) .
C17 C18 C13 120.4(3) .
C22 C21 C20 120.3(3) .
C26 C27 C28 120.1(2) .
C24 C23 C22 119.7(3) .
C15 C14 C13 119.9(3) .
C29 C30 C25 119.4(2) .
C15 C16 C17 120.3(3) .
C21 C22 C23 120.4(3) .
C18 C17 C16 120.0(4) .
C1 B1 C31 105.33(16) .
C1 B1 C43 113.88(17) .
C31 B1 C43 114.90(17) .
C1 B1 C37 104.94(17) .
C31 B1 C37 111.18(17) .
C43 B1 C37 106.24(16) .
C36 C31 C32 113.2(2) .
C36 C31 B1 126.79(18) .
C32 C31 B1 119.61(19) .
C48 C43 C44 113.49(19) .
C48 C43 B1 126.52(19) .
C44 C43 B1 119.96(18) .
F10 C42 C41 115.3(2) .
F10 C42 C37 120.0(2) .
C41 C42 C37 124.7(2) .
F1 C32 C33 115.9(2) .
F1 C32 C31 119.3(2) .
C33 C32 C31 124.8(2) .
F15 C48 C43 121.17(19) .
F15 C48 C47 114.56(19) .
C43 C48 C47 124.3(2) .
F11 C44 C45 116.4(2) .
F11 C44 C43 119.15(19) .
C45 C44 C43 124.4(2) .
F3 C34 C35 120.3(2) .
F3 C34 C33 120.7(2) .
C35 C34 C33 118.9(2) .
F12 C45 C46 119.5(2) .
F12 C45 C44 121.0(2) .
C46 C45 C44 119.4(2) .
F4 C35 C34 119.7(2) .
F4 C35 C36 120.5(2) .
C34 C35 C36 119.8(2) .
F5 C36 C31 120.92(19) .
F5 C36 C35 114.9(2) .
C31 C36 C35 124.1(2) .
F14 C47 C46 119.8(2) .
F14 C47 C48 120.8(2) .
C46 C47 C48 119.3(2) .
F13 C46 C47 120.4(2) .
F13 C46 C45 120.5(2) .
C47 C46 C45 119.1(2) .
C42 C37 C38 112.9(2) .
C42 C37 B1 120.7(2) .
C38 C37 B1 126.3(2) .
F9 C41 C40 120.2(2) .
F9 C41 C42 120.5(3) .
C40 C41 C42 119.3(3) .
F2 C33 C32 120.7(2) .
F2 C33 C34 120.1(2) .
C32 C33 C34 119.2(2) .
F6 C38 C37 121.2(2) .
F6 C38 C39 115.1(2) .
C37 C38 C39 123.7(2) .
F7 C39 C40 119.6(2) .
F7 C39 C38 120.3(3) .
C40 C39 C38 120.1(2) .
F8 C40 C41 120.5(3) .
F8 C40 C39 120.4(3) .
C41 C40 C39 119.0(2) .
C52 Cl1 C51 67.8(4) .
Cl2 C52 Cl1 118.2(8) .
Cl1 C51 Cl1 179.997(2) 3_767

loop_
_geom_bond_atom_site_label_1
_geom_bond_atom_site_label_2
_geom_bond_distance
_geom_bond_site_symmetry_2
Fe1 C5 2.033(2) .
Fe1 C6 2.034(2) .
Fe1 C11 2.035(3) .
Fe1 C12 2.044(3) .
Fe1 C7 2.046(2) .
Fe1 C10 2.046(3) .
Fe1 C4 2.053(2) .
Fe1 C8 2.053(3) .
Fe1 C9 2.062(3) .
Fe1 C3 2.089(2) .
P1 C25 1.792(2) .
P1 C2 1.798(2) .
P1 C19 1.800(2) .
P1 C13 1.808(2) .
C2 C1 1.351(3) .
C2 C3 1.487(3) .
C1 B1 1.640(3) .
C3 C4 1.436(3) .
C3 C7 1.438(3) .
C7 C6 1.425(3) .
C6 C5 1.427(3) .
C4 C5 1.420(3) .
C9 C10 1.417(4) .
C9 C8 1.435(4) .
C8 C12 1.414(4) .
C12 C11 1.423(5) .
C11 C10 1.427(5) .
C25 C26 1.390(3) .
C25 C30 1.407(3) .
C26 C27 1.391(3) .
C19 C24 1.396(3) .
C19 C20 1.398(3) .
C13 C14 1.398(3) .
C13 C18 1.401(4) .
C29 C30 1.387(3) .
C29 C28 1.390(4) .
C28 C27 1.393(3) .
C20 C21 1.393(4) .
C24 C23 1.389(4) .
C15 C16 1.379(6) .
C15 C14 1.392(4) .
C18 C17 1.383(4) .
C21 C22 1.373(5) .
C23 C22 1.396(5) .
C16 C17 1.384(6) .
B1 C31 1.646(3) .
B1 C43 1.649(3) .
B1 C37 1.667(3) .
C31 C36 1.385(3) .
C31 C32 1.391(3) .
C43 C48 1.385(3) .
C43 C44 1.393(3) .
C42 F10 1.351(3) .
C42 C41 1.393(4) .
C42 C37 1.395(3) .
C32 F1 1.354(3) .
C32 C33 1.377(3) .
C48 F15 1.349(3) .
C48 C47 1.393(3) .
C44 F11 1.351(3) .
C44 C45 1.381(3) .
C34 F3 1.343(3) .
C34 C35 1.370(4) .
C34 C33 1.381(4) .
C45 F12 1.343(3) .
C45 C46 1.380(4) .
C35 F4 1.344(3) .
C35 C36 1.389(3) .
C36 F5 1.352(3) .
C47 F14 1.334(3) .
C47 C46 1.376(4) .
C46 F13 1.344(3) .
C37 C38 1.395(3) .
C41 F9 1.345(3) .
C41 C40 1.368(4) .
C33 F2 1.344(3) .
C38 F6 1.339(3) .
C38 C39 1.395(4) .
C39 F7 1.343(3) .
C39 C40 1.374(5) .
C40 F8 1.342(3) .
Cl1 C52 1.816(13) .
Cl1 C51 1.943(5) .
Cl2 C52 1.446(16) .
C51 Cl1 1.943(5) 3_767
